data_1550194
loop_
_publ_author_name
'Chang, Mu-Chieh'
'Jesse, Kate A.'
'Filatov, Alexander S.'
'Anderson, John S.'

_publ_section_title
;
 Reversible Homolytic Activation of Water via Metal-Ligand Cooperativity
 in a T-Shaped Ni(II) Complex
;
_journal_name_full 'Chemical Science'
_journal_paper_doi 10.1039/C8SC03719A
_journal_year 2019
_chemical_formula_moiety 'C37 H31 N6 Ni'
_chemical_formula_sum 'C37 H31 N6 Ni'
_chemical_formula_weight 618.39
_space_group_crystal_system triclinic
_space_group_IT_number 2
_space_group_name_Hall '-P 1'
_space_group_name_H-M_alt 'P -1'
_symmetry_space_group_name_Hall '-P 1'
_symmetry_space_group_name_H-M 'P -1'
_atom_sites_solution_hydrogens geom
_atom_sites_solution_primary dual
_audit_creation_date 2018-04-25
_audit_creation_method
;
Olex2 1.2
(compiled 2018.04.03 svn.r3497 for OlexSys, GUI svn.r5486)
;
_audit_update_record
;
2018-08-07 deposited with the CCDC.
2018-11-06 downloaded from the CCDC.
;
_cell_angle_alpha 91.267(2)
_cell_angle_beta 114.454(2)
_cell_angle_gamma 93.084(2)
_cell_formula_units_Z 2
_cell_length_a 10.8266(7)
_cell_length_b 12.1078(8)
_cell_length_c 12.8979(8)
_cell_measurement_reflns_used 9950
_cell_measurement_temperature 100(2)
_cell_measurement_theta_max 27.18
_cell_measurement_theta_min 2.36
_cell_volume 1535.01(17)
_computing_cell_refinement 'SAINT V.8.35A (Bruker AXS Inc., 2013)'
_computing_data_collection 'APEX3 v.2015.9-0 (Bruker AXS Inc., 2015)'
_computing_data_reduction 'SAINT V.8.35A (Bruker AXS Inc., 2013)'
_computing_molecular_graphics
;
OLEX2: a complete structure solution, refinement and analysis program 
Dolomanov et al., 2009

Mercury: visualization and analysis of crystal structures
Macrae, et al., 2006

O. V. Dolomanov, L. J. Bourhis, R. J. Gildea, J. A. K. Howard and H. Puschmann.
J. Appl. Cryst. (2009). 42, 339-341;

C. F. Macrae, P. R. Edgington, P. McCabe, E. Pidcock, G. P. Shields, R. Taylor,
M. Towler and J. van de Streek, J. Appl. Cryst. (2006). 39, 453-457.
;
_computing_publication_material
;
 APEX3 v.2015.5-2 (Bruker AXS Inc., 2015)
 OLEX2 (Dolomanov et al., 2009)
;
_computing_structure_refinement 'XL-2018/1 (Sheldrick, 2015b)'
_computing_structure_solution 'XT 2014/5 (Sheldrick, 2015a)'
_diffrn_ambient_temperature 100(2)
_diffrn_detector 'Bruker PHOTON 100'
_diffrn_detector_area_resol_mean 10.4167
_diffrn_detector_type CMOS
_diffrn_measured_fraction_theta_full 0.999
_diffrn_measured_fraction_theta_max 0.998
_diffrn_measurement_device_type 'Bruker D8 Venture'
_diffrn_measurement_method 'omega and phi scans'
_diffrn_radiation_monochromator mirrors
_diffrn_radiation_type MoK\a
_diffrn_radiation_wavelength 0.71073
_diffrn_reflns_av_R_equivalents 0.0281
_diffrn_reflns_av_unetI/netI 0.0236
_diffrn_reflns_Laue_measured_fraction_full 0.999
_diffrn_reflns_Laue_measured_fraction_max 0.998
_diffrn_reflns_limit_h_max 13
_diffrn_reflns_limit_h_min -13
_diffrn_reflns_limit_k_max 15
_diffrn_reflns_limit_k_min -15
_diffrn_reflns_limit_l_max 16
_diffrn_reflns_limit_l_min -16
_diffrn_reflns_number 32363
_diffrn_reflns_point_group_measured_fraction_full 0.999
_diffrn_reflns_point_group_measured_fraction_max 0.998
_diffrn_reflns_theta_full 25.242
_diffrn_reflns_theta_max 27.197
_diffrn_reflns_theta_min 2.361
_diffrn_source 'micro-focus X-ray tube'
_diffrn_source_type 'INCOATEC ImuS'
_diffrn_standards_number 0
_exptl_absorpt_coefficient_mu 0.669
_exptl_absorpt_correction_T_max 0.7455
_exptl_absorpt_correction_T_min 0.6582
_exptl_absorpt_correction_type multi-scan
_exptl_absorpt_process_details
;
SADABS-2016/2 (Bruker,2016/2) was used for absorption correction.
wR2(int) was 0.0888 before and 0.0435 after correction.
The Ratio of minimum to maximum transmission is 0.8829.
The \l/2 correction factor is Not present.
;
_exptl_crystal_colour green
_exptl_crystal_density_diffrn 1.338
_exptl_crystal_description BLOCK
_exptl_crystal_F_000 646
_exptl_crystal_size_max 0.33
_exptl_crystal_size_mid 0.25
_exptl_crystal_size_min 0.2
_refine_diff_density_max 0.404
_refine_diff_density_min -0.213
_refine_diff_density_rms 0.055
_refine_ls_extinction_method none
_refine_ls_goodness_of_fit_ref 1.044
_refine_ls_hydrogen_treatment constr
_refine_ls_matrix_type full
_refine_ls_number_parameters 399
_refine_ls_number_reflns 6827
_refine_ls_number_restraints 0
_refine_ls_restrained_S_all 1.044
_refine_ls_R_factor_all 0.0365
_refine_ls_R_factor_gt 0.0310
_refine_ls_shift/su_max 0.002
_refine_ls_shift/su_mean 0.000
_refine_ls_structure_factor_coef Fsqd
_refine_ls_weighting_details 'w=1/[\s^2^(Fo^2^)+(0.0327P)^2^+0.9315P] where P=(Fo^2^+2Fc^2^)/3'
_refine_ls_weighting_scheme calc
_refine_ls_wR_factor_gt 0.0737
_refine_ls_wR_factor_ref 0.0763
_reflns_Friedel_coverage 0.000
_reflns_number_gt 6121
_reflns_number_total 6827
_reflns_threshold_expression 'I > 2\s(I)'
_cod_data_source_file c8sc03719a2.cif
_cod_data_source_block mo_0603_mu420_0m
_cod_database_code 1550194
_shelx_shelxl_version_number 2018/1
_shelx_space_group_comment
;
The symmetry employed for this shelxl refinement is uniquely defined
by the following loop, which should always be used as a source of
symmetry information in preference to the above space-group names.
They are only intended as comments.
;
_shelx_estimated_absorpt_t_max 0.878
_shelx_estimated_absorpt_t_min 0.809
_olex2_refinement_description
;
1. Fixed Uiso
 At 1.2 times of:
  All C(H) groups
 At 1.5 times of:
  All C(H,H,H) groups
2.a Aromatic/amide H refined with riding coordinates:
 C40(H40), C44(H44), C22(H22), C17(H17), C13(H13), C25(H25), C19(H19),
 C28(H28), C16(H16), C41(H41), C26(H26), C14(H14), C23(H23), C29(H29), C15(H15),
  C31(H31), C43(H43), C20(H20), C32(H32), C42(H42), C39(H39), C35(H35),
 C36(H36), C38(H38), C37(H37)
2.b Idealised Me refined as rotating group:
 C33(H33A,H33B,H33C), C24(H24A,H24B,H24C)
;
_olex2_submission_special_instructions 'No special instructions were received'

loop_
_space_group_symop_operation_xyz
'x, y, z'
'-x, -y, -z'

loop_
_atom_site_label
_atom_site_type_symbol
_atom_site_fract_x
_atom_site_fract_y
_atom_site_fract_z
_atom_site_U_iso_or_equiv
_atom_site_adp_type
_atom_site_occupancy
_atom_site_site_symmetry_order
_atom_site_calc_flag
_atom_site_refinement_flags_posn
Ni1 Ni 0.64971(2) 0.23972(2) 0.41571(2) 0.01428(6) Uani 1 1 d .
N11 N 0.45744(12) 0.25362(10) 0.36181(10) 0.0164(2) Uani 1 1 d .
N6 N 0.83518(12) 0.24226(10) 0.46566(10) 0.0156(2) Uani 1 1 d .
N3 N 0.77088(12) 0.34646(10) 0.64123(10) 0.0159(2) Uani 1 1 d .
N2 N 0.67341(12) 0.27564(10) 0.56635(10) 0.0160(2) Uani 1 1 d .
N10 N 0.63163(13) 0.19811(11) 0.26832(11) 0.0199(3) Uani 1 1 d .
N9 N 0.71061(13) 0.13120(10) 0.24234(11) 0.0194(3) Uani 1 1 d .
C12 C 0.57547(14) 0.24210(12) 0.60830(12) 0.0171(3) Uani 1 1 d .
C4 C 0.88785(14) 0.36501(12) 0.63302(12) 0.0157(3) Uani 1 1 d .
C40 C 0.36236(15) 0.17388(12) 0.30128(13) 0.0187(3) Uani 1 1 d .
H40 H 0.390433 0.103645 0.288972 0.022 Uiso 1 1 calc R
C44 C 0.41572(16) 0.35256(13) 0.37928(13) 0.0216(3) Uani 1 1 d .
H44 H 0.482210 0.409353 0.422998 0.026 Uiso 1 1 calc R
C18 C 0.98731(14) 0.44510(12) 0.72045(12) 0.0170(3) Uani 1 1 d .
C22 C 1.16327(16) 0.59460(13) 0.77615(14) 0.0220(3) Uani 1 1 d .
H22 H 1.218495 0.645464 0.755848 0.026 Uiso 1 1 calc R
C27 C 0.91389(16) 0.04834(12) 0.26998(14) 0.0203(3) Uani 1 1 d .
C5 C 0.92671(14) 0.30657(12) 0.55586(12) 0.0166(3) Uani 1 1 d .
C17 C 0.54334(15) 0.30987(13) 0.68150(13) 0.0221(3) Uani 1 1 d .
H17 H 0.586332 0.382250 0.704334 0.026 Uiso 1 1 calc R
C13 C 0.51203(16) 0.13591(13) 0.57735(13) 0.0214(3) Uani 1 1 d .
H13 H 0.534141 0.088872 0.528486 0.026 Uiso 1 1 calc R
C25 C 1.06008(15) 0.29153(13) 0.56472(13) 0.0196(3) Uani 1 1 d .
H25 H 1.142462 0.327079 0.619378 0.024 Uiso 1 1 calc R
C19 C 0.99951(16) 0.44706(14) 0.83211(14) 0.0232(3) Uani 1 1 d .
H19 H 0.942895 0.397471 0.852229 0.028 Uiso 1 1 calc R
C34 C 0.52292(15) 0.22789(14) 0.16574(13) 0.0234(3) Uani 1 1 d .
C28 C 1.02239(18) -0.00943(13) 0.34215(14) 0.0247(3) Uani 1 1 d .
H28 H 1.048527 -0.003783 0.422147 0.030 Uiso 1 1 calc R
C7 C 0.90606(15) 0.18635(12) 0.41696(13) 0.0178(3) Uani 1 1 d .
C8 C 0.83867(15) 0.12184(12) 0.31375(13) 0.0186(3) Uani 1 1 d .
C16 C 0.44823(17) 0.27077(15) 0.72062(14) 0.0279(4) Uani 1 1 d .
H16 H 0.426454 0.317156 0.770168 0.033 Uiso 1 1 calc R
C41 C 0.22485(16) 0.19010(14) 0.25608(14) 0.0241(3) Uani 1 1 d .
H41 H 0.159782 0.131912 0.213650 0.029 Uiso 1 1 calc R
C30 C 1.05553(18) -0.08753(12) 0.18185(15) 0.0250(3) Uani 1 1 d .
C26 C 1.04725(15) 0.21616(13) 0.47961(13) 0.0207(3) Uani 1 1 d .
H26 H 1.119401 0.188755 0.465019 0.025 Uiso 1 1 calc R
C14 C 0.41710(17) 0.09790(14) 0.61685(14) 0.0259(3) Uani 1 1 d .
H14 H 0.374283 0.025418 0.594593 0.031 Uiso 1 1 calc R
C23 C 1.06977(15) 0.52108(13) 0.69343(13) 0.0208(3) Uani 1 1 d .
H23 H 1.061720 0.522439 0.617280 0.025 Uiso 1 1 calc R
C21 C 1.17753(15) 0.59507(13) 0.88868(14) 0.0215(3) Uani 1 1 d .
C29 C 1.09288(19) -0.07535(13) 0.29820(15) 0.0273(4) Uani 1 1 d .
H29 H 1.167827 -0.112558 0.348948 0.033 Uiso 1 1 calc R
C15 C 0.38446(17) 0.16544(15) 0.68881(14) 0.0281(4) Uani 1 1 d .
H15 H 0.319248 0.139805 0.715917 0.034 Uiso 1 1 calc R
C31 C 0.94432(17) -0.03301(13) 0.10985(14) 0.0237(3) Uani 1 1 d .
H31 H 0.914745 -0.042594 0.029651 0.028 Uiso 1 1 calc R
C43 C 0.28064(17) 0.37442(14) 0.33626(15) 0.0290(4) Uani 1 1 d .
H43 H 0.254746 0.445221 0.349618 0.035 Uiso 1 1 calc R
C20 C 1.09346(16) 0.52067(14) 0.91441(14) 0.0249(3) Uani 1 1 d .
H20 H 1.100444 0.520146 0.990279 0.030 Uiso 1 1 calc R
C33 C 1.1353(2) -0.15529(15) 0.13435(16) 0.0338(4) Uani 1 1 d .
H33A H 1.206665 -0.107286 0.126795 0.051 Uiso 1 1 calc GR
H33B H 1.074070 -0.188509 0.059344 0.051 Uiso 1 1 calc GR
H33C H 1.176941 -0.213985 0.186129 0.051 Uiso 1 1 calc GR
C32 C 0.87568(16) 0.03514(13) 0.15285(14) 0.0222(3) Uani 1 1 d .
H32 H 0.801801 0.073222 0.101851 0.027 Uiso 1 1 calc R
C24 C 1.28226(17) 0.67256(15) 0.97959(15) 0.0280(4) Uani 1 1 d .
H24A H 1.373475 0.649208 0.995840 0.042 Uiso 1 1 calc GR
H24B H 1.266688 0.670743 1.049182 0.042 Uiso 1 1 calc GR
H24C H 1.274641 0.748059 0.952784 0.042 Uiso 1 1 calc GR
C42 C 0.18343(17) 0.29228(15) 0.27354(15) 0.0292(4) Uani 1 1 d .
H42 H 0.089582 0.305581 0.242812 0.035 Uiso 1 1 calc R
C39 C 0.48541(16) 0.33630(15) 0.15762(14) 0.0270(4) Uani 1 1 d .
H39 H 0.529349 0.387866 0.220655 0.032 Uiso 1 1 calc R
C35 C 0.45951(17) 0.15337(17) 0.07270(15) 0.0329(4) Uani 1 1 d .
H35 H 0.484379 0.078981 0.077244 0.039 Uiso 1 1 calc R
C36 C 0.35962(19) 0.1884(2) -0.02688(16) 0.0449(6) Uani 1 1 d .
H36 H 0.317315 0.137707 -0.090873 0.054 Uiso 1 1 calc R
C38 C 0.38375(19) 0.3698(2) 0.05757(16) 0.0405(5) Uani 1 1 d .
H38 H 0.357766 0.443879 0.052750 0.049 Uiso 1 1 calc R
C37 C 0.32063(19) 0.2955(2) -0.03467(16) 0.0490(6) Uani 1 1 d .
H37 H 0.250872 0.317986 -0.102967 0.059 Uiso 1 1 calc R

loop_
_atom_site_aniso_label
_atom_site_aniso_U_11
_atom_site_aniso_U_22
_atom_site_aniso_U_33
_atom_site_aniso_U_23
_atom_site_aniso_U_13
_atom_site_aniso_U_12
Ni1 0.01324(10) 0.01457(10) 0.01649(10) -0.00080(7) 0.00765(7) 0.00153(7)
N11 0.0162(6) 0.0173(6) 0.0173(6) 0.0010(5) 0.0084(5) 0.0027(5)
N6 0.0156(6) 0.0159(6) 0.0174(6) 0.0012(5) 0.0087(5) 0.0032(5)
N3 0.0141(6) 0.0148(6) 0.0185(6) 0.0001(5) 0.0066(5) 0.0017(4)
N2 0.0143(6) 0.0167(6) 0.0183(6) -0.0016(5) 0.0083(5) 0.0002(5)
N10 0.0179(6) 0.0235(6) 0.0200(6) -0.0020(5) 0.0098(5) 0.0024(5)
N9 0.0216(6) 0.0174(6) 0.0239(7) -0.0028(5) 0.0146(6) -0.0002(5)
C12 0.0146(7) 0.0208(7) 0.0166(7) 0.0021(6) 0.0070(6) 0.0027(5)
C4 0.0151(7) 0.0153(7) 0.0160(7) 0.0023(5) 0.0054(6) 0.0035(5)
C40 0.0194(7) 0.0178(7) 0.0209(7) 0.0003(6) 0.0106(6) 0.0001(6)
C44 0.0226(8) 0.0186(7) 0.0235(8) -0.0010(6) 0.0091(6) 0.0040(6)
C18 0.0127(7) 0.0184(7) 0.0190(7) 0.0004(6) 0.0055(6) 0.0047(5)
C22 0.0186(7) 0.0199(7) 0.0253(8) 0.0041(6) 0.0069(6) 0.0008(6)
C27 0.0259(8) 0.0146(7) 0.0271(8) 0.0004(6) 0.0177(7) 0.0008(6)
C5 0.0158(7) 0.0172(7) 0.0174(7) 0.0035(5) 0.0073(6) 0.0027(5)
C17 0.0183(7) 0.0261(8) 0.0218(8) -0.0040(6) 0.0088(6) 0.0003(6)
C13 0.0229(8) 0.0207(7) 0.0233(8) 0.0006(6) 0.0125(6) 0.0015(6)
C25 0.0145(7) 0.0247(8) 0.0202(7) 0.0034(6) 0.0074(6) 0.0039(6)
C19 0.0175(7) 0.0309(8) 0.0238(8) -0.0013(6) 0.0118(6) -0.0027(6)
C34 0.0158(7) 0.0379(9) 0.0185(7) -0.0012(7) 0.0095(6) -0.0018(6)
C28 0.0365(9) 0.0205(8) 0.0259(8) 0.0063(6) 0.0208(7) 0.0081(7)
C7 0.0197(7) 0.0173(7) 0.0207(7) 0.0043(6) 0.0120(6) 0.0058(6)
C8 0.0229(8) 0.0157(7) 0.0229(8) 0.0026(6) 0.0150(6) 0.0023(6)
C16 0.0215(8) 0.0423(10) 0.0233(8) -0.0055(7) 0.0130(7) 0.0021(7)
C41 0.0179(7) 0.0275(8) 0.0255(8) 0.0020(6) 0.0081(6) -0.0028(6)
C30 0.0367(9) 0.0152(7) 0.0339(9) 0.0035(6) 0.0250(8) 0.0056(6)
C26 0.0180(7) 0.0253(8) 0.0232(8) 0.0050(6) 0.0123(6) 0.0069(6)
C14 0.0243(8) 0.0263(8) 0.0277(8) 0.0028(7) 0.0121(7) -0.0037(6)
C23 0.0196(7) 0.0225(7) 0.0184(7) 0.0040(6) 0.0058(6) 0.0025(6)
C21 0.0145(7) 0.0222(7) 0.0260(8) -0.0033(6) 0.0066(6) 0.0035(6)
C29 0.0381(10) 0.0207(8) 0.0328(9) 0.0103(7) 0.0227(8) 0.0133(7)
C15 0.0199(8) 0.0434(10) 0.0246(8) 0.0046(7) 0.0132(7) -0.0018(7)
C31 0.0309(9) 0.0205(7) 0.0258(8) -0.0023(6) 0.0181(7) 0.0003(6)
C43 0.0261(9) 0.0273(8) 0.0336(9) 0.0005(7) 0.0113(7) 0.0122(7)
C20 0.0191(8) 0.0371(9) 0.0204(8) -0.0049(7) 0.0106(6) -0.0015(7)
C33 0.0509(11) 0.0277(9) 0.0373(10) 0.0072(8) 0.0306(9) 0.0178(8)
C32 0.0237(8) 0.0192(7) 0.0275(8) -0.0003(6) 0.0144(7) 0.0016(6)
C24 0.0213(8) 0.0312(9) 0.0291(9) -0.0076(7) 0.0091(7) -0.0025(7)
C42 0.0166(8) 0.0364(9) 0.0338(9) 0.0055(7) 0.0089(7) 0.0082(7)
C39 0.0194(8) 0.0405(10) 0.0220(8) 0.0055(7) 0.0090(7) 0.0044(7)
C35 0.0231(8) 0.0512(11) 0.0263(9) -0.0094(8) 0.0147(7) -0.0119(8)
C36 0.0225(9) 0.0879(17) 0.0218(9) -0.0103(10) 0.0099(8) -0.0172(10)
C38 0.0249(9) 0.0667(14) 0.0319(10) 0.0183(10) 0.0119(8) 0.0131(9)
C37 0.0198(9) 0.101(2) 0.0223(9) 0.0141(11) 0.0042(8) 0.0062(10)

loop_
_atom_type_symbol
_atom_type_description
_atom_type_scat_dispersion_real
_atom_type_scat_dispersion_imag
_atom_type_scat_source
C C 0.0033 0.0016 'International Tables Vol C Tables 4.2.6.8 and 6.1.1.4'
H H 0.0000 0.0000 'International Tables Vol C Tables 4.2.6.8 and 6.1.1.4'
N N 0.0061 0.0033 'International Tables Vol C Tables 4.2.6.8 and 6.1.1.4'
Ni Ni 0.3393 1.1124 'International Tables Vol C Tables 4.2.6.8 and 6.1.1.4'

loop_
_geom_angle_atom_site_label_1
_geom_angle_atom_site_label_2
_geom_angle_atom_site_label_3
_geom_angle
N6 Ni1 N11 173.95(5)
N6 Ni1 N2 89.31(5)
N6 Ni1 N10 88.97(5)
N2 Ni1 N11 90.28(5)
N10 Ni1 N11 91.67(5)
N10 Ni1 N2 177.18(5)
C40 N11 Ni1 124.11(10)
C40 N11 C44 118.01(13)
C44 N11 Ni1 117.71(10)
C5 N6 Ni1 124.91(10)
C5 N6 C7 107.97(12)
C7 N6 Ni1 127.03(10)
C4 N3 N2 120.19(12)
N3 N2 Ni1 125.86(9)
N3 N2 C12 111.08(11)
C12 N2 Ni1 122.45(9)
N9 N10 Ni1 126.44(10)
N9 N10 C34 109.47(12)
C34 N10 Ni1 123.95(10)
C8 N9 N10 121.11(13)
C17 C12 N2 122.81(13)
C13 C12 N2 118.23(13)
C13 C12 C17 118.93(14)
N3 C4 C18 115.19(12)
N3 C4 C5 124.61(13)
C5 C4 C18 119.88(13)
N11 C40 H40 118.8
N11 C40 C41 122.40(14)
C41 C40 H40 118.8
N11 C44 H44 118.7
N11 C44 C43 122.57(15)
C43 C44 H44 118.7
C19 C18 C4 120.44(13)
C19 C18 C23 118.04(14)
C23 C18 C4 121.52(13)
C23 C22 H22 119.5
C23 C22 C21 121.05(14)
C21 C22 H22 119.5
C28 C27 C8 122.37(14)
C32 C27 C28 117.95(14)
C32 C27 C8 119.68(14)
N6 C5 C4 122.13(13)
N6 C5 C25 108.97(12)
C4 C5 C25 128.40(14)
C12 C17 H17 120.2
C16 C17 C12 119.60(15)
C16 C17 H17 120.2
C12 C13 H13 119.5
C14 C13 C12 120.91(14)
C14 C13 H13 119.5
C5 C25 H25 126.5
C26 C25 C5 107.04(13)
C26 C25 H25 126.5
C18 C19 H19 119.7
C20 C19 C18 120.67(14)
C20 C19 H19 119.7
C39 C34 N10 118.49(14)
C39 C34 C35 119.52(16)
C35 C34 N10 121.90(16)
C27 C28 H28 119.6
C29 C28 C27 120.77(15)
C29 C28 H28 119.6
N6 C7 C8 121.49(13)
N6 C7 C26 108.53(13)
C8 C7 C26 129.59(14)
N9 C8 C27 114.39(13)
N9 C8 C7 123.79(13)
C7 C8 C27 121.33(14)
C17 C16 H16 119.4
C15 C16 C17 121.29(15)
C15 C16 H16 119.4
C40 C41 H41 120.5
C40 C41 C42 119.04(15)
C42 C41 H41 120.5
C29 C30 C31 117.96(14)
C29 C30 C33 121.20(16)
C31 C30 C33 120.82(15)
C25 C26 C7 107.47(13)
C25 C26 H26 126.3
C7 C26 H26 126.3
C13 C14 H14 119.9
C13 C14 C15 120.17(15)
C15 C14 H14 119.9
C18 C23 H23 119.5
C22 C23 C18 120.93(14)
C22 C23 H23 119.5
C22 C21 C24 121.12(14)
C20 C21 C22 117.66(14)
C20 C21 C24 121.21(15)
C28 C29 H29 119.4
C30 C29 C28 121.16(16)
C30 C29 H29 119.4
C16 C15 C14 119.10(15)
C16 C15 H15 120.4
C14 C15 H15 120.4
C30 C31 H31 119.3
C32 C31 C30 121.32(15)
C32 C31 H31 119.3
C44 C43 H43 120.4
C44 C43 C42 119.12(15)
C42 C43 H43 120.4
C19 C20 C21 121.63(15)
C19 C20 H20 119.2
C21 C20 H20 119.2
C30 C33 H33A 109.5
C30 C33 H33B 109.5
C30 C33 H33C 109.5
H33A C33 H33B 109.5
H33A C33 H33C 109.5
H33B C33 H33C 109.5
C27 C32 H32 119.6
C31 C32 C27 120.78(15)
C31 C32 H32 119.6
C21 C24 H24A 109.5
C21 C24 H24B 109.5
C21 C24 H24C 109.5
H24A C24 H24B 109.5
H24A C24 H24C 109.5
H24B C24 H24C 109.5
C41 C42 H42 120.6
C43 C42 C41 118.85(15)
C43 C42 H42 120.6
C34 C39 H39 119.8
C34 C39 C38 120.31(18)
C38 C39 H39 119.8
C34 C35 H35 120.3
C36 C35 C34 119.5(2)
C36 C35 H35 120.3
C35 C36 H36 119.4
C37 C36 C35 121.18(19)
C37 C36 H36 119.4
C39 C38 H38 120.0
C37 C38 C39 120.1(2)
C37 C38 H38 120.0
C36 C37 C38 119.46(18)
C36 C37 H37 120.3
C38 C37 H37 120.3

loop_
_geom_bond_atom_site_label_1
_geom_bond_atom_site_label_2
_geom_bond_distance
Ni1 N11 1.9209(12)
Ni1 N6 1.8356(12)
Ni1 N2 1.8890(12)
Ni1 N10 1.8828(13)
N11 C40 1.3400(19)
N11 C44 1.3493(19)
N6 C5 1.3654(19)
N6 C7 1.3704(18)
N3 N2 1.3431(17)
N3 C4 1.3218(19)
N2 C12 1.4214(18)
N10 N9 1.3415(17)
N10 C34 1.429(2)
N9 C8 1.322(2)
C12 C17 1.398(2)
C12 C13 1.393(2)
C4 C18 1.485(2)
C4 C5 1.420(2)
C40 H40 0.9500
C40 C41 1.383(2)
C44 H44 0.9500
C44 C43 1.376(2)
C18 C19 1.390(2)
C18 C23 1.396(2)
C22 H22 0.9500
C22 C23 1.386(2)
C22 C21 1.394(2)
C27 C28 1.396(2)
C27 C8 1.487(2)
C27 C32 1.394(2)
C5 C25 1.423(2)
C17 H17 0.9500
C17 C16 1.388(2)
C13 H13 0.9500
C13 C14 1.386(2)
C25 H25 0.9500
C25 C26 1.369(2)
C19 H19 0.9500
C19 C20 1.386(2)
C34 C39 1.388(2)
C34 C35 1.389(2)
C28 H28 0.9500
C28 C29 1.394(2)
C7 C8 1.415(2)
C7 C26 1.423(2)
C16 H16 0.9500
C16 C15 1.385(3)
C41 H41 0.9500
C41 C42 1.383(2)
C30 C29 1.385(2)
C30 C31 1.391(2)
C30 C33 1.512(2)
C26 H26 0.9500
C14 H14 0.9500
C14 C15 1.387(2)
C23 H23 0.9500
C21 C20 1.387(2)
C21 C24 1.509(2)
C29 H29 0.9500
C15 H15 0.9500
C31 H31 0.9500
C31 C32 1.388(2)
C43 H43 0.9500
C43 C42 1.378(2)
C20 H20 0.9500
C33 H33A 0.9800
C33 H33B 0.9800
C33 H33C 0.9800
C32 H32 0.9500
C24 H24A 0.9800
C24 H24B 0.9800
C24 H24C 0.9800
C42 H42 0.9500
C39 H39 0.9500
C39 C38 1.391(2)
C35 H35 0.9500
C35 C36 1.387(3)
C36 H36 0.9500
C36 C37 1.378(4)
C38 H38 0.9500
C38 C37 1.380(3)
C37 H37 0.9500
